data_1569798
loop_
_publ_author_name
'He, Sheng-Rong'
'Xu, Han'
'Chen, Cheng'
'Wang, Xue-Tao'
'Lu, Tian-Qi'
'Cao, Lingyun'
'Zheng, Jun'
'Zheng, Xiu-Ying'

_publ_section_title
;
 Chiral lanthanide-silver(I) cluster-based metal-organic frameworks
 exhibiting solvent stability, and tunable photoluminescence.
;
_journal_issue 38
_journal_name_full Nanoscale
_journal_page_first 15730
_journal_page_last 15738
_journal_paper_doi 10.1039/d3nr03302c
_journal_volume 15
_journal_year 2023
_chemical_absolute_configuration ad
_chemical_formula_moiety 'C30 H60 Ag5 N6 O12 S6 Tb1, 2[ClO4-], 11[H2O]'
_chemical_formula_sum 'C30 H82 Ag5 Cl2 N6 O31 S6 Tb'
_chemical_formula_weight 1984.54
_space_group_crystal_system cubic
_space_group_IT_number 198
_space_group_name_Hall 'P 2ac 2ab 3'
_space_group_name_H-M_alt 'P 21 3'
_atom_sites_solution_hydrogens geom
_audit_creation_date 2023-08-16
_audit_creation_method
;
Olex2 1.5
(compiled 2023.03.06 svn.rbb2c1857 for OlexSys, GUI svn.r6748)
;
_audit_update_record
;
2023-08-17 deposited with the CCDC.	2023-09-04 downloaded from the CCDC.
;
_cell_angle_alpha 90
_cell_angle_beta 90
_cell_angle_gamma 90
_cell_formula_units_Z 4
_cell_length_a 20.241(2)
_cell_length_b 20.241(2)
_cell_length_c 20.241(2)
_cell_measurement_reflns_used 8209
_cell_measurement_temperature 150
_cell_measurement_theta_max 69.15
_cell_measurement_theta_min 3.78
_cell_volume 8292.7(14)
_computing_cell_refinement 'X-Area Recipe 1.33.0.0 (STOE, 2015)'
_computing_data_collection 'X-Area Pilatus3_SV 1.31.153.0 (STOE, 2018)'
_computing_data_reduction
;
X-Area Integrate 1.74.2.0 (STOE, 2018)
X-Area LANA 1.75.3.0 (STOE, 2018)
;
_computing_molecular_graphics 'Olex2 1.5 (Dolomanov et al., 2009)'
_computing_publication_material 'Olex2 1.5 (Dolomanov et al., 2009)'
_computing_structure_refinement 'SHELXL 2018/3 (Sheldrick, 2015)'
_computing_structure_solution 'SHELXT 2018/2 (Sheldrick, 2018)'
_diffrn_ambient_temperature 150
_diffrn_detector Pilatus300K
_diffrn_detector_area_resol_mean 5.81
_diffrn_detector_type 'DECTRIS PILATUS 300K'
_diffrn_measured_fraction_theta_full 0.996
_diffrn_measured_fraction_theta_max 0.992
_diffrn_measurement_details
;
 262 frames, detector distance = 40 mm
;
_diffrn_measurement_device 'Eulerian 4-circle diffractometer'
_diffrn_measurement_device_type 'STOE STADIVARI'
_diffrn_measurement_method 'rotation method, \w scans'
_diffrn_radiation_collimation '1.2 mm, 0.6 diameter'
_diffrn_radiation_monochromator 'Graded multilayer mirror'
_diffrn_radiation_polarisn_norm 270
_diffrn_radiation_probe x-ray
_diffrn_radiation_type 'Cu K\a'
_diffrn_radiation_wavelength 1.54186
_diffrn_reflns_av_R_equivalents 0.0476
_diffrn_reflns_av_unetI/netI 0.0561
_diffrn_reflns_Laue_measured_fraction_full 0.996
_diffrn_reflns_Laue_measured_fraction_max 0.992
_diffrn_reflns_limit_h_max 15
_diffrn_reflns_limit_h_min -23
_diffrn_reflns_limit_k_max 23
_diffrn_reflns_limit_k_min -19
_diffrn_reflns_limit_l_max 24
_diffrn_reflns_limit_l_min -15
_diffrn_reflns_number 11280
_diffrn_reflns_point_group_measured_fraction_full 0.997
_diffrn_reflns_point_group_measured_fraction_max 0.993
_diffrn_reflns_theta_full 67.686
_diffrn_reflns_theta_max 69.525
_diffrn_reflns_theta_min 3.783
_diffrn_source 'GeniX 3D HF Cu'
_diffrn_source_current 0.600
_diffrn_source_power 0.030
_diffrn_source_voltage 50
_exptl_absorpt_coefficient_mu 15.976
_exptl_absorpt_correction_T_max 0.1256
_exptl_absorpt_correction_T_min 0.0035
_exptl_absorpt_correction_type multi-scan
_exptl_absorpt_process_details
;
STOE X-Red32, absorption correction by Gaussian integration, analogous to
P. Coppens, "The Evaluation of Absorption and Extinction in Single-Crystal
Structure Analysis", published in: F. R. Ahmed (Editor), "Crystallographic
Computing", Munksgaard, Copenhagen (1970), 255 - 270.
Afterwards scaling of reflection intensities was performed within STOE LANA.
J. Koziskova, F. Hahn, J. Richter, J. Kozisek, "Comparison of different
absorption corrections on the model structure of tetrakis(\m~2~-acetato)-
diaqua-di-copper(II)", Acta Chimica Slovaca, vol. 9, no. 2, 2016, pp. 136 - 140.
;
_exptl_crystal_colour colourless
_exptl_crystal_colour_primary colourless
_exptl_crystal_density_diffrn 1.590
_exptl_crystal_density_method 'not measured'
_exptl_crystal_description block
_exptl_crystal_F_000 3928
_exptl_crystal_size_max 0.08
_exptl_crystal_size_mid 0.05
_exptl_crystal_size_min 0.04
_refine_diff_density_max 1.893
_refine_diff_density_min -0.857
_refine_diff_density_rms 0.192
_refine_ls_abs_structure_details
;
 Twinning involves inversion, so Flack parameter cannot be determined
;
_refine_ls_extinction_method none
_refine_ls_goodness_of_fit_ref 1.041
_refine_ls_hydrogen_treatment constr
_refine_ls_matrix_type full
_refine_ls_number_parameters 192
_refine_ls_number_reflns 4916
_refine_ls_number_restraints 177
_refine_ls_restrained_S_all 1.050
_refine_ls_R_factor_all 0.1047
_refine_ls_R_factor_gt 0.0886
_refine_ls_shift/su_max 0.004
_refine_ls_shift/su_mean 0.000
_refine_ls_structure_factor_coef Fsqd
_refine_ls_weighting_details 'w=1/[\s^2^(Fo^2^)+(0.1612P)^2^+49.2595P] where P=(Fo^2^+2Fc^2^)/3'
_refine_ls_weighting_scheme calc
_refine_ls_wR_factor_gt 0.2318
_refine_ls_wR_factor_ref 0.2497
_reflns_Friedel_coverage 0.839
_reflns_Friedel_fraction_full 0.997
_reflns_Friedel_fraction_max 0.995
_reflns_number_gt 4122
_reflns_number_total 4916
_reflns_threshold_expression 'I > 2\s(I)'
_cod_data_source_file d3nr03302c2.cif
_cod_data_source_block L-TbAg5
_cod_depositor_comments 'Adding full bibliography for 1569795--1569800.cif.'
_cod_original_cell_volume 8293(3)
_cod_database_code 1569798
_shelx_shelxl_version_number 2018/3
_shelx_space_group_comment
;
The symmetry employed for this shelxl refinement is uniquely defined
by the following loop, which should always be used as a source of
symmetry information in preference to the above space-group names.
They are only intended as comments.
;
_shelx_estimated_absorpt_t_max 0.567
_shelx_estimated_absorpt_t_min 0.361
_olex2_refinement_description
;
1. Twinned data refinement
 Scales: 0.47779
 0.37505 0.11272 0.03444
2. Restrained distances
 C4-C1 = C7-C4 = C8-C2 = C8-C6
 1.52 with sigma of 0.0001
 C4-C10 = C9-C8
 1.51 with sigma of 0.0001
 O2-C5 = O3-C5 = O1-C3 = O4-C3
 1.26 with sigma of 0.01
 C9-C5 = C3-C10
 1.46 with sigma of 0.0001
 N2-C9 = N1-C10
 1.48 with sigma of 0.01
 C10-C7
 2.65 with sigma of 0.01
 C9-C6
 2.48 with sigma of 0.01
 C1-C7
 2.45 with sigma of 0.01
 C2-C6
 2.45 with sigma of 0.01
 Tb2-C3
 2.95 with sigma of 0.01
 N2-C6
 2.92 with sigma of 0.01
 C1-C10
 2.48 with sigma of 0.01
3. Rigid bond restraints
 All non-hydrogen atoms
 with sigma for 1-2 distances of 0.01 and sigma for 1-3 distances of 0.01
4. Uiso/Uaniso restraints and constraints
All non-hydrogen atoms have similar U: within 2A with sigma of 0.04 and sigma
for terminal atoms of 0.08 within 2A
O2 \\sim O3 \\sim C5 \\sim N2 \\sim C9: within 2A with sigma of 0.01 and sigma
for terminal atoms of 0.02 within 2A
O1 \\sim C3 \\sim O4 \\sim Tb2 \\sim C10 \\sim N1 \\sim C4 \\sim C7 \\sim C1:
within 2A with sigma of 0.01 and sigma for terminal atoms of 0.02 within 2A
5. Others
 Sof(Tb2)=0.33333*(1-FVAR(2))
 Sof(Tb1)=0.33333*FVAR(2)
6.a Ternary CH refined with riding coordinates:
 C9(H9), C10(H10)
6.b Me refined with riding coordinates:
 C6(H6A,H6B,H6C), C7(H7A,H7B,H7C)
6.c Idealised Me refined as rotating group:
 C1(H1A,H1B,H1C), C2(H2A,H2B,H2C), N1(H1D,H1E,H1F), N2(H2D,H2E,H2F)
;
_platon_squeeze_special_details
;
A solvent mask was calculated and 1739 electrons were 
found in a volume of 4364\%A^3^ in 1 void per unit cell. 
This is consistent with the presence of 
2[ClO4-], 11[H2O] per Formula Unit 
which account for 840 electrons 
per unit cell.
;
_platon_squeeze_void_probe_radius 1.20
_olex2_submission_special_instructions 'No special instructions were received'

loop_
_space_group_symop_operation_xyz
'x, y, z'
'-x+1/2, -y, z+1/2'
'-x, y+1/2, -z+1/2'
'x+1/2, -y+1/2, -z'
'z, x, y'
'z+1/2, -x+1/2, -y'
'-z+1/2, -x, y+1/2'
'-z, x+1/2, -y+1/2'
'y, z, x'
'-y, z+1/2, -x+1/2'
'y+1/2, -z+1/2, -x'
'-y+1/2, -z, x+1/2'

loop_
_atom_site_label
_atom_site_type_symbol
_atom_site_fract_x
_atom_site_fract_y
_atom_site_fract_z
_atom_site_U_iso_or_equiv
_atom_site_adp_type
_atom_site_occupancy
_atom_site_site_symmetry_order
_atom_site_calc_flag
_atom_site_refinement_flags_posn
_atom_site_refinement_flags_adp
_atom_site_refinement_flags_occupancy
_atom_site_disorder_assembly
_atom_site_disorder_group
Ag1 Ag 0.56048(14) 0.56048(14) 0.56048(14) 0.0495(10) Uani 1 3 d S TU P . .
Ag2 Ag 0.68637(15) 0.68637(15) 0.68637(15) 0.0515(11) Uani 1 3 d S TU P . .
Ag3 Ag 0.6219(2) 0.53444(17) 0.70723(17) 0.0801(9) Uani 1 1 d . U . . .
Tb1 Tb 0.64922(17) 0.35078(17) 0.85078(17) 0.0330(18) Uani 0.536(13) 3 d S TU P . 1
Tb2 Tb 0.6018(2) 0.3982(2) 0.8982(2) 0.045(2) Uani 0.464(13) 3 d DS TU P . 2
S1 S 0.5562(5) 0.4639(5) 0.6375(5) 0.071(2) Uani 1 1 d . U . . .
S2 S 0.6864(5) 0.6038(5) 0.7749(5) 0.072(2) Uani 1 1 d . U . . .
O1 O 0.5829(14) 0.5096(14) 0.8658(14) 0.103(7) Uani 1 1 d D U . . .
C1 C 0.5680(2) 0.6470(9) 0.8178(5) 0.098(8) Uani 1 1 d D U . . .
H1A H 0.571517 0.629152 0.772911 0.147 Uiso 1 1 calc R U . . .
H1B H 0.543631 0.688769 0.816719 0.147 Uiso 1 1 calc R U . . .
H1C H 0.544533 0.615304 0.845925 0.147 Uiso 1 1 calc R U . . .
O2 O 0.6784(8) 0.3592(11) 0.7338(10) 0.062(4) Uani 1 1 d D U . . .
C2 C 0.6774(2) 0.4220(7) 0.5935(8) 0.064(7) Uani 1 1 d D U . . .
H2A H 0.677666 0.445551 0.551196 0.096 Uiso 1 1 calc R U . . .
H2B H 0.706683 0.383509 0.590692 0.096 Uiso 1 1 calc R U . . .
H2C H 0.692899 0.451539 0.628547 0.096 Uiso 1 1 calc R U . . .
C3 C 0.6303(8) 0.5416(2) 0.8913(13) 0.104(6) Uani 1 1 d D U . . .
O3 O 0.5786(9) 0.3451(14) 0.7587(9) 0.069(5) Uani 1 1 d D U . . .
C4 C 0.6368(2) 0.65880(17) 0.8455(2) 0.114(6) Uani 1 1 d D U . . .
C5 C 0.6210(7) 0.3492(9) 0.7117(2) 0.068(4) Uani 1 1 d D U . . .
C6 C 0.5708(4) 0.3955(10) 0.5436(2) 0.099(9) Uani 1 1 d D U . . .
H6A H 0.573136 0.438430 0.521353 0.149 Uiso 1 1 calc R U . . .
H6B H 0.591135 0.361660 0.515566 0.149 Uiso 1 1 calc R U . . .
H6C H 0.524488 0.384020 0.551751 0.149 Uiso 1 1 calc R U . . .
C7 C 0.6435(14) 0.73285(18) 0.8560(11) 0.128(11) Uani 1 1 d D U . . .
H7A H 0.633213 0.756022 0.814778 0.191 Uiso 1 1 calc R U . . .
H7B H 0.612789 0.747065 0.890631 0.191 Uiso 1 1 calc R U . . .
H7C H 0.688865 0.743194 0.869453 0.191 Uiso 1 1 calc R U . . .
C8 C 0.6076(2) 0.3992(2) 0.6090(2) 0.081(6) Uani 1 1 d D U . . .
N1 N 0.7088(16) 0.617(2) 0.9429(19) 0.118(10) Uani 1 1 d D U . . .
H1D H 0.740856 0.639277 0.920419 0.141 Uiso 1 1 calc R U . . .
H1E H 0.723886 0.576395 0.954299 0.141 Uiso 1 1 calc R U . . .
H1F H 0.698135 0.640115 0.980119 0.141 Uiso 1 1 calc R U . . .
O4 O 0.6815(12) 0.5092(14) 0.9073(14) 0.100(6) Uani 1 1 d D U . . .
N2 N 0.5393(12) 0.2982(16) 0.6444(14) 0.083(8) Uani 1 1 d D U . . .
H2D H 0.524061 0.293682 0.602399 0.100 Uiso 1 1 calc R U . . .
H2E H 0.509845 0.321962 0.668642 0.100 Uiso 1 1 calc R U . . .
H2F H 0.544526 0.257507 0.662917 0.100 Uiso 1 1 calc R U . . .
C9 C 0.6041(7) 0.3331(2) 0.6434(2) 0.070(5) Uani 1 1 d D U . . .
H9 H 0.638547 0.303067 0.624693 0.084 Uiso 1 1 calc R U . . .
C10 C 0.6497(6) 0.61042(18) 0.9008(3) 0.109(6) Uani 1 1 d D U . . .
H10 H 0.614887 0.624677 0.932744 0.130 Uiso 1 1 calc R U . . .

loop_
_atom_site_aniso_label
_atom_site_aniso_U_11
_atom_site_aniso_U_22
_atom_site_aniso_U_33
_atom_site_aniso_U_23
_atom_site_aniso_U_13
_atom_site_aniso_U_12
Ag1 0.0495(10) 0.0495(10) 0.0495(10) 0.0111(11) 0.0111(11) 0.0111(11)
Ag2 0.0515(11) 0.0515(11) 0.0515(11) 0.0126(11) 0.0126(11) 0.0126(11)
Ag3 0.0897(15) 0.0745(19) 0.0761(19) 0.0351(11) 0.0382(15) 0.0308(15)
Tb1 0.0330(18) 0.0330(18) 0.0330(18) 0.0060(14) -0.0060(14) -0.0060(14)
Tb2 0.045(2) 0.045(2) 0.045(2) 0.0061(19) -0.0061(19) -0.0061(19)
S1 0.067(5) 0.072(5) 0.074(6) 0.029(4) 0.023(4) 0.018(4)
S2 0.068(5) 0.077(6) 0.070(5) 0.033(4) 0.025(4) 0.018(4)
O1 0.141(17) 0.083(10) 0.086(13) 0.030(11) -0.009(12) -0.018(12)
C1 0.118(16) 0.10(2) 0.075(17) 0.010(16) 0.060(12) 0.046(15)
O2 0.060(8) 0.084(11) 0.042(7) -0.001(9) -0.004(7) -0.001(9)
C2 0.059(12) 0.08(2) 0.051(16) 0.024(15) 0.014(11) 0.029(11)
C3 0.141(16) 0.097(9) 0.075(11) 0.003(10) 0.002(11) -0.014(11)
O3 0.054(9) 0.100(13) 0.052(8) -0.007(10) -0.012(7) -0.009(9)
C4 0.153(17) 0.113(11) 0.076(10) 0.015(8) 0.031(11) 0.016(13)
C5 0.058(9) 0.085(10) 0.062(7) -0.014(8) -0.004(7) -0.001(9)
C6 0.09(2) 0.10(3) 0.102(18) 0.001(12) 0.010(16) -0.04(2)
C7 0.17(3) 0.116(13) 0.10(2) 0.002(13) 0.02(2) 0.027(19)
C8 0.080(15) 0.074(10) 0.090(13) 0.032(8) 0.034(12) 0.012(10)
N1 0.17(2) 0.11(2) 0.075(17) -0.011(17) -0.002(16) -0.011(18)
O4 0.140(17) 0.096(12) 0.064(12) -0.003(12) -0.010(12) -0.016(10)
N2 0.078(15) 0.077(16) 0.094(18) -0.011(14) -0.013(13) -0.019(12)
C9 0.070(11) 0.071(9) 0.070(9) -0.017(9) -0.002(9) -0.009(9)
C10 0.149(16) 0.104(10) 0.072(10) -0.003(10) 0.015(11) -0.003(12)

loop_
_atom_type_symbol
_atom_type_description
_atom_type_scat_dispersion_real
_atom_type_scat_dispersion_imag
_atom_type_scat_source
C C 0.0181 0.0091 'International Tables Vol C Tables 4.2.6.8 and 6.1.1.4'
H H 0.0000 0.0000 'International Tables Vol C Tables 4.2.6.8 and 6.1.1.4'
Ag Ag 0.1306 4.2820 'International Tables Vol C Tables 4.2.6.8 and 6.1.1.4'
Cl Cl 0.3639 0.7018 'International Tables Vol C Tables 4.2.6.8 and 6.1.1.4'
N N 0.0311 0.0180 'International Tables Vol C Tables 4.2.6.8 and 6.1.1.4'
O O 0.0492 0.0322 'International Tables Vol C Tables 4.2.6.8 and 6.1.1.4'
S S 0.3331 0.5567 'International Tables Vol C Tables 4.2.6.8 and 6.1.1.4'
Tb Tb -9.1472 9.1891 'International Tables Vol C Tables 4.2.6.8 and 6.1.1.4'

loop_
_exptl_crystal_face_index_h
_exptl_crystal_face_index_k
_exptl_crystal_face_index_l
_exptl_crystal_face_perp_dist
1 -4 30 0.1684
-8 -30 -3 0.2861
22 29 -30 0.1289
-28 7 30 0.2163
17 -30 23 0.2427
-11 -6 -30 0.3169
3 4 -30 0.1788
-3 15 -7 0.2151
-30 -19 21 0.1647
19 -30 -14 0.2444

loop_
_geom_angle_atom_site_label_1
_geom_angle_atom_site_label_2
_geom_angle_atom_site_label_3
_geom_angle
_geom_angle_site_symmetry_1
_geom_angle_site_symmetry_3
_geom_angle_publ_flag
Ag3 Ag1 Ag3 82.05(15) . 5 ?
Ag3 Ag1 Ag3 82.05(15) . 9 ?
Ag3 Ag1 Ag3 82.05(15) 5 9 ?
S1 Ag1 Ag3 115.5(3) 9 . ?
S1 Ag1 Ag3 115.5(3) . 5 ?
S1 Ag1 Ag3 117.9(3) . 9 ?
S1 Ag1 Ag3 115.5(3) 5 9 ?
S1 Ag1 Ag3 117.9(3) 5 . ?
S1 Ag1 Ag3 47.1(3) 5 5 ?
S1 Ag1 Ag3 117.9(3) 9 5 ?
S1 Ag1 Ag3 47.1(3) 9 9 ?
S1 Ag1 Ag3 47.1(3) . . ?
S1 Ag1 S1 118.79(12) 5 . ?
S1 Ag1 S1 118.79(12) 5 9 ?
S1 Ag1 S1 118.79(12) 9 . ?
Ag3 Ag2 Ag3 79.00(14) . 9 ?
Ag3 Ag2 Ag3 79.00(14) 5 9 ?
Ag3 Ag2 Ag3 79.00(14) . 5 ?
S2 Ag2 Ag3 44.4(3) . . ?
S2 Ag2 Ag3 44.4(3) 9 9 ?
S2 Ag2 Ag3 111.6(3) 5 . ?
S2 Ag2 Ag3 113.8(3) 9 . ?
S2 Ag2 Ag3 111.6(3) . 9 ?
S2 Ag2 Ag3 113.8(3) 5 9 ?
S2 Ag2 Ag3 44.4(3) 5 5 ?
S2 Ag2 Ag3 111.6(3) 9 5 ?
S2 Ag2 Ag3 113.8(3) . 5 ?
S2 Ag2 S2 119.92(3) 5 . ?
S2 Ag2 S2 119.92(3) 9 5 ?
S2 Ag2 S2 119.92(3) 9 . ?
Ag1 Ag3 Ag2 83.46(7) . . ?
S1 Ag3 Ag1 49.6(2) . . ?
S1 Ag3 Ag2 133.0(2) . . ?
S2 Ag3 Ag1 130.1(3) . . ?
S2 Ag3 Ag2 46.7(2) . . ?
S2 Ag3 S1 179.7(3) . . ?
O2 Tb1 O2 81.4(8) 10_646 7_665 ?
O2 Tb1 O2 81.4(8) . 7_665 ?
O2 Tb1 O2 81.4(8) . 10_646 ?
O3 Tb1 O2 129.2(7) . 7_665 ?
O3 Tb1 O2 51.9(4) 7_665 7_665 ?
O3 Tb1 O2 129.2(7) 10_646 . ?
O3 Tb1 O2 51.9(4) 10_646 10_646 ?
O3 Tb1 O2 73.7(8) 7_665 . ?
O3 Tb1 O2 51.9(4) . . ?
O3 Tb1 O2 129.2(7) 7_665 10_646 ?
O3 Tb1 O2 73.7(8) 10_646 7_665 ?
O3 Tb1 O2 73.7(8) . 10_646 ?
O3 Tb1 O3 118.2(3) 7_665 10_646 ?
O3 Tb1 O3 118.2(2) . 10_646 ?
O3 Tb1 O3 118.2(3) . 7_665 ?
O1 Tb2 O1 98.8(11) . 10_646 ?
O1 Tb2 O1 98.8(11) . 7_665 ?
O1 Tb2 O1 98.8(11) 7_665 10_646 ?
O1 Tb2 O4 69.3(7) . 10_646 ?
O1 Tb2 O4 69.3(7) 10_646 7_665 ?
O1 Tb2 O4 139.9(10) 10_646 . ?
O1 Tb2 O4 49.0(5) 7_665 7_665 ?
O1 Tb2 O4 49.0(5) 10_646 10_646 ?
O1 Tb2 O4 69.3(7) 7_665 . ?
O1 Tb2 O4 49.0(5) . . ?
O1 Tb2 O4 139.9(10) 7_665 10_646 ?
O1 Tb2 O4 139.9(10) . 7_665 ?
O4 Tb2 O4 117.2(3) 10_646 . ?
O4 Tb2 O4 117.2(3) 10_646 7_665 ?
O4 Tb2 O4 117.2(3) 7_665 . ?
Ag3 S1 Ag1 83.3(4) . . ?
C8 S1 Ag1 110.8(5) . . ?
C8 S1 Ag3 107.8(5) . . ?
Ag3 S2 Ag2 89.0(4) . . ?
C4 S2 Ag2 98.0(4) . . ?
C4 S2 Ag3 117.0(5) . . ?
C3 O1 Tb2 104.5(16) . . ?
H1A C1 H1B 109.5 . . ?
H1A C1 H1C 109.5 . . ?
H1B C1 H1C 109.5 . . ?
C4 C1 H1A 109.5 . . ?
C4 C1 H1B 109.5 . . ?
C4 C1 H1C 109.5 . . ?
C5 O2 Tb1 96.3(11) . . ?
H2A C2 H2B 109.5 . . ?
H2A C2 H2C 109.5 . . ?
H2B C2 H2C 109.5 . . ?
C8 C2 H2A 109.5 . . ?
C8 C2 H2B 109.5 . . ?
C8 C2 H2C 109.5 . . ?
O1 C3 O4 117(2) . . ?
O1 C3 C10 138.1(18) . . ?
O4 C3 C10 103.9(17) . . ?
C5 O3 Tb1 100.3(11) . . ?
C1 C4 S2 96.0(6) . . ?
C1 C4 C7 106.8(8) . . ?
C7 C4 S2 125.7(11) . . ?
C10 C4 S2 94.5(5) . . ?
C10 C4 C1 109.2(6) . . ?
C10 C4 C7 121.3(7) . . ?
O2 C5 O3 111.3(13) . . ?
O2 C5 C9 125.9(14) . . ?
O3 C5 C9 122.1(13) . . ?
H6A C6 H6B 109.5 . . ?
H6A C6 H6C 109.5 . . ?
H6B C6 H6C 109.5 . . ?
C8 C6 H6A 109.5 . . ?
C8 C6 H6B 109.5 . . ?
C8 C6 H6C 109.5 . . ?
C4 C7 H7A 109.5 . . ?
C4 C7 H7B 109.5 . . ?
C4 C7 H7C 109.5 . . ?
H7A C7 H7B 109.5 . . ?
H7A C7 H7C 109.5 . . ?
H7B C7 H7C 109.5 . . ?
C2 C8 S1 112.9(7) . . ?
C6 C8 S1 91.9(8) . . ?
C6 C8 C2 106.9(6) . . ?
C9 C8 S1 118.6(6) . . ?
C9 C8 C2 114.1(8) . . ?
C9 C8 C6 109.6(7) . . ?
H1D N1 H1E 109.5 . . ?
H1D N1 H1F 109.5 . . ?
H1E N1 H1F 109.5 . . ?
C10 N1 H1D 109.5 . . ?
C10 N1 H1E 109.5 . . ?
C10 N1 H1F 109.5 . . ?
C3 O4 Tb2 85.8(15) . . ?
H2D N2 H2E 109.5 . . ?
H2D N2 H2F 109.5 . . ?
H2E N2 H2F 109.5 . . ?
C9 N2 H2D 109.5 . . ?
C9 N2 H2E 109.5 . . ?
C9 N2 H2F 109.5 . . ?
C5 C9 C8 103.2(7) . . ?
C5 C9 N2 107.4(14) . . ?
C5 C9 H9 109.3 . . ?
C8 C9 H9 109.3 . . ?
N2 C9 C8 117.9(11) . . ?
N2 C9 H9 109.3 . . ?
C3 C10 C4 118.4(9) . . ?
C3 C10 N1 113(2) . . ?
C3 C10 H10 99.8 . . ?
C4 C10 H10 99.8 . . ?
N1 C10 C4 120.6(18) . . ?
N1 C10 H10 99.8 . . ?

loop_
_geom_bond_atom_site_label_1
_geom_bond_atom_site_label_2
_geom_bond_distance
_geom_bond_site_symmetry_2
_geom_bond_publ_flag
Ag1 Ag3 3.263(5) 5 ?
Ag1 Ag3 3.263(5) 9 ?
Ag1 Ag3 3.263(5) . ?
Ag1 S1 2.502(9) . ?
Ag1 S1 2.502(9) 9 ?
Ag1 S1 2.502(9) 5 ?
Ag2 Ag3 3.367(5) 5 ?
Ag2 Ag3 3.367(5) . ?
Ag2 Ag3 3.367(5) 9 ?
Ag2 S2 2.449(9) 9 ?
Ag2 S2 2.449(9) 5 ?
Ag2 S2 2.449(9) . ?
Ag3 S1 2.407(14) . ?
Ag3 S2 2.356(13) . ?
Tb1 O2 2.45(2) 10_646 ?
Tb1 O2 2.45(2) . ?
Tb1 O2 2.45(2) 7_665 ?
Tb1 O3 2.35(2) 7_665 ?
Tb1 O3 2.35(2) 10_646 ?
Tb1 O3 2.35(2) . ?
Tb2 O1 2.38(3) 7_665 ?
Tb2 O1 2.38(3) 10_646 ?
Tb2 O1 2.38(3) . ?
Tb2 O4 2.77(3) . ?
Tb2 O4 2.77(3) 7_665 ?
Tb2 O4 2.77(3) 10_646 ?
S1 C8 1.770(11) . ?
S2 C4 2.070(12) . ?
O1 C3 1.267(13) . ?
C1 H1A 0.9800 . ?
C1 H1B 0.9800 . ?
C1 H1C 0.9800 . ?
C1 C4 1.5200(2) . ?
O2 C5 1.261(12) . ?
C2 H2A 0.9800 . ?
C2 H2B 0.9800 . ?
C2 H2C 0.9800 . ?
C2 C8 1.5200(2) . ?
C3 O4 1.269(13) . ?
C3 C10 1.4600(2) . ?
O3 C5 1.284(12) . ?
C4 C7 1.5200(3) . ?
C4 C10 1.5100(2) . ?
C5 C9 1.4600(2) . ?
C6 H6A 0.9800 . ?
C6 H6B 0.9800 . ?
C6 H6C 0.9800 . ?
C6 C8 1.5200(2) . ?
C7 H7A 0.9800 . ?
C7 H7B 0.9800 . ?
C7 H7C 0.9800 . ?
C8 C9 1.5100(2) . ?
N1 H1D 0.9100 . ?
N1 H1E 0.9100 . ?
N1 H1F 0.9100 . ?
N1 C10 1.476(14) . ?
N2 H2D 0.9100 . ?
N2 H2E 0.9100 . ?
N2 H2F 0.9100 . ?
N2 C9 1.489(13) . ?
C9 H9 1.0000 . ?
C10 H10 1.0000 . ?

loop_
_geom_torsion_atom_site_label_1
_geom_torsion_atom_site_label_2
_geom_torsion_atom_site_label_3
_geom_torsion_atom_site_label_4
_geom_torsion
_geom_torsion_site_symmetry_1
_geom_torsion_site_symmetry_2
_geom_torsion_site_symmetry_3
_geom_torsion_site_symmetry_4
_geom_torsion_publ_flag
Ag1 S1 C8 C2 51.5(9) . . . . ?
Ag1 S1 C8 C6 -57.7(7) . . . . ?
Ag1 S1 C8 C9 -171.3(6) . . . . ?
Ag3 S1 C8 C2 -37.9(7) . . . . ?
Ag3 S1 C8 C6 -147.1(6) . . . . ?
Ag3 S1 C8 C9 99.3(6) . . . . ?
Tb1 O2 C5 O3 5(2) . . . . ?
Tb1 O2 C5 C9 -165.7(14) . . . . ?
Tb1 O3 C5 O2 -5(2) . . . . ?
Tb1 O3 C5 C9 165.8(13) . . . . ?
Tb2 O1 C3 O4 20(4) . . . . ?
Tb2 O1 C3 C10 -171(3) . . . . ?
S1 C8 C9 C5 -58.6(12) . . . . ?
S1 C8 C9 N2 59.5(17) . . . . ?
S2 C4 C10 C3 -54.4(13) . . . . ?
S2 C4 C10 N1 91(2) . . . . ?
O1 C3 O4 Tb2 -17(3) . . . . ?
O1 C3 C10 C4 -39(4) . . . . ?
O1 C3 C10 N1 173(4) . . . . ?
C1 C4 C10 C3 43.6(14) . . . . ?
C1 C4 C10 N1 -171(2) . . . . ?
O2 C5 C9 C8 -79(2) . . . . ?
O2 C5 C9 N2 156(2) . . . . ?
C2 C8 C9 C5 78.1(12) . . . . ?
C2 C8 C9 N2 -163.7(18) . . . . ?
O3 C5 C9 C8 112(2) . . . . ?
O3 C5 C9 N2 -13(3) . . . . ?
C6 C8 C9 C5 -162.1(9) . . . . ?
C6 C8 C9 N2 -44.0(18) . . . . ?
C7 C4 C10 C3 168.4(16) . . . . ?
C7 C4 C10 N1 -46(3) . . . . ?
O4 C3 C10 C4 130(2) . . . . ?
O4 C3 C10 N1 -18(3) . . . . ?
C10 C3 O4 Tb2 171.0(16) . . . . ?

loop_
_platon_squeeze_void_nr
_platon_squeeze_void_average_x
_platon_squeeze_void_average_y
_platon_squeeze_void_average_z
_platon_squeeze_void_volume
_platon_squeeze_void_count_electrons
_platon_squeeze_void_content
1 -0.031 -0.013 0.733 4364 1739 '8 ClO4-,44 H2O'

loop_
_twin_individual_id
_twin_individual_mass_fraction_refined
1 0.47779
2 0.37505
3 0.11272
4 0.03444
